data_7010388
loop_
_publ_author_name
'Snaith, Tom J.'
'Low, Paul J.'
'Rousseau, Roger'
'Puschmann, Horst'
'Howard, Judith A. K.'

_publ_section_title
;
 Structural and electronic variations in cobalt--alkyne
 clusters&#x200A;&#x2020;
;
_journal_issue 3
_journal_name_full 'Journal of the Chemical Society, Dalton Transactions'
_journal_page_first 292
_journal_paper_doi 10.1039/b008445j
_journal_year 2001
_chemical_formula_sum 'C37 H27 Co2 N O6 P2'
_chemical_formula_weight 761.4
_chemical_name_systematic
; 
 ? 
;
_space_group_IT_number 57
_symmetry_cell_setting orthorhombic
_symmetry_space_group_name_Hall '-P 2c 2b'
_symmetry_space_group_name_H-M 'P b c m'
_atom_sites_solution_hydrogens geom
_atom_sites_solution_primary direct
_atom_sites_solution_secondary difmap
_audit_creation_method SHELXL-97
_cell_angle_alpha 90
_cell_angle_beta 90
_cell_angle_gamma 90
_cell_formula_units_Z 4
_cell_length_a 14.4825(11)
_cell_length_b 13.6742(10)
_cell_length_c 16.8860(14)
_cell_measurement_temperature 100(2)
_cell_volume 3344.0(4)
_computing_cell_refinement 'SMART-NT V5.0 (Bruker, 1998)'
_computing_data_collection 'SMART-NT V5.0 (Bruker, 1998)'
_computing_data_reduction 'SAINT-NT V5.0 (Bruker, 1998)'
_computing_molecular_graphics 'ORTEP (Ferrugia, 2000)'
_computing_structure_refinement 'SHELXL-97 (Sheldrick, 1997)'
_computing_structure_solution 'SHELXS-97 (Sheldrick, 1997)'
_diffrn_ambient_temperature 100(2)
_diffrn_detector_area_resol_mean 8
_diffrn_measured_fraction_theta_full 0.997
_diffrn_measured_fraction_theta_max 0.997
_diffrn_measurement_device_type 'Bruker SMART CCD 1K area detector'
_diffrn_measurement_method \w-scans
_diffrn_radiation_monochromator graphite
_diffrn_radiation_source 'fine-focus sealed tube'
_diffrn_radiation_type MoK\a
_diffrn_radiation_wavelength 0.71073
_diffrn_reflns_av_R_equivalents 0.1189
_diffrn_reflns_av_sigmaI/netI 0.0442
_diffrn_reflns_limit_h_max 19
_diffrn_reflns_limit_h_min -19
_diffrn_reflns_limit_k_max 18
_diffrn_reflns_limit_k_min -18
_diffrn_reflns_limit_l_max 23
_diffrn_reflns_limit_l_min -22
_diffrn_reflns_number 39675
_diffrn_reflns_theta_full 1.41
_diffrn_reflns_theta_max 29.04
_diffrn_reflns_theta_min 1.41
_exptl_absorpt_coefficient_mu 1.136
_exptl_absorpt_correction_type none
_exptl_crystal_colour clear_intense_red
_exptl_crystal_density_diffrn 1.512
_exptl_crystal_density_meas ?
_exptl_crystal_density_method .
_exptl_crystal_description block
_exptl_crystal_F_000 1552
_exptl_crystal_size_max 0.86
_exptl_crystal_size_mid 0.4
_exptl_crystal_size_min 0.16
_refine_diff_density_max 0.733
_refine_diff_density_min -1.002
_refine_diff_density_rms 0.106
_refine_ls_extinction_coef 1.14
_refine_ls_extinction_method none
_refine_ls_goodness_of_fit_ref 1.071
_refine_ls_hydrogen_treatment mixed
_refine_ls_matrix_type full
_refine_ls_number_parameters 238
_refine_ls_number_reflns 4608
_refine_ls_number_restraints 0
_refine_ls_restrained_S_all 1.071
_refine_ls_R_factor_all 0.0353
_refine_ls_R_factor_gt 0.0322
_refine_ls_shift/su_max 0.001
_refine_ls_shift/su_mean 0.000
_refine_ls_structure_factor_coef Fsqd
_refine_ls_weighting_details 'calc w=1/[\s^2^(Fo^2^)+(0.0349P)^2^+1.9035P] where P=(Fo^2^+2Fc^2^)/3'
_refine_ls_weighting_scheme calc
_refine_ls_wR_factor_gt 0.0765
_refine_ls_wR_factor_ref 0.0794
_reflns_number_gt 4242
_reflns_number_total 4608
_reflns_threshold_expression >2sigma(I)
_cod_data_source_file b008445j.txt
_cod_data_source_block 00srv196
_cod_depositor_comments
;
The following automatic conversions were performed:
'_symmetry_cell_setting' value 'Orthorhombic' changed to 'orthorhombic'
according to '/home/saulius/struct/CIF-dictionaries/cif_core.dic'
dictionary named 'cif_core.dic' version 2.4.1 from 2010-06-29.

Automatic conversion script
Id: cif_fix_enum 1527 2010-12-29 10:47:43Z saulius 
;
_cod_original_cell_volume 3344.1(7)
_cod_original_sg_symbol_H-M Pbcm
_cod_database_code 7010388

loop_
_symmetry_equiv_pos_as_xyz
'x, y, z'
'-x, -y, z+1/2'
'-x, y+1/2, -z+1/2'
'x, -y+1/2, -z'
'-x, -y, -z'
'x, y, -z-1/2'
'x, -y-1/2, z-1/2'
'-x, y-1/2, z'

loop_
_atom_site_label
_atom_site_type_symbol
_atom_site_fract_x
_atom_site_fract_y
_atom_site_fract_z
_atom_site_U_iso_or_equiv
_atom_site_adp_type
_atom_site_occupancy
_atom_site_symmetry_multiplicity
_atom_site_calc_flag
_atom_site_refinement_flags
_atom_site_disorder_assembly
_atom_site_disorder_group
Co1 Co 0.426837(12) 0.028353(12) 0.323877(10) 0.01151(7) Uani 1 1 d . . .
P1 P 0.27502(2) 0.04313(2) 0.340021(19) 0.01099(8) Uani 1 1 d . . .
C4 C 0.44380(13) 0.13753(13) 0.2500 0.0136(3) Uani 1 2 d S . .
C111 C 0.21944(9) -0.03010(9) 0.41846(8) 0.0137(2) Uani 1 1 d . . .
C34 C 0.62009(12) 0.08305(14) 0.2500 0.0149(3) Uani 1 2 d S . .
C3 C 0.51948(12) 0.07912(13) 0.2500 0.0143(3) Uani 1 2 d S . .
C5 C 0.21222(12) 0.00378(13) 0.2500 0.0122(3) Uani 1 2 d S . .
H5A H 0.1508 0.0320 0.2500 0.015 Uiso 1 2 calc SR . .
H5B H 0.2060 -0.0669 0.2500 0.015 Uiso 1 2 calc SR . .
O11 O 0.49888(8) 0.11455(8) 0.47049(7) 0.0277(2) Uani 1 1 d . . .
C12 C 0.45393(10) -0.09828(10) 0.34193(8) 0.0167(2) Uani 1 1 d . . .
C121 C 0.23136(9) 0.16674(9) 0.36085(7) 0.0138(2) Uani 1 1 d . . .
O12 O 0.47571(9) -0.17770(8) 0.35337(7) 0.0276(2) Uani 1 1 d . . .
C32 C 0.76155(14) 0.17896(16) 0.2500 0.0200(4) Uani 1 2 d S . .
H32 H 0.7918 0.2390 0.2500 0.024 Uiso 1 2 calc SR . .
O1 O 0.95744(12) 0.02113(15) 0.2500 0.0392(4) Uani 1 2 d S . .
C11 C 0.46906(9) 0.08024(10) 0.41408(8) 0.0171(2) Uani 1 1 d . . .
C112 C 0.12390(10) -0.04717(11) 0.42228(9) 0.0193(3) Uani 1 1 d . . .
H112 H 0.0855 -0.0232 0.3827 0.023 Uiso 1 1 calc R . .
O2 O 0.94829(12) 0.17953(15) 0.2500 0.0346(4) Uani 1 2 d S . .
C124 C 0.16623(11) 0.35314(10) 0.40401(10) 0.0237(3) Uani 1 1 d . . .
H124 H 0.1445 0.4143 0.4192 0.028 Uiso 1 1 calc R . .
C35 C 0.67289(14) -0.00326(15) 0.2500 0.0200(4) Uani 1 2 d S . .
H35 H 0.6433 -0.0636 0.2500 0.024 Uiso 1 2 calc SR . .
C116 C 0.27566(9) -0.06834(10) 0.47848(8) 0.0169(3) Uani 1 1 d . . .
H116 H 0.3391 -0.0581 0.4765 0.020 Uiso 1 1 calc R . .
C114 C 0.14301(11) -0.13741(10) 0.54484(8) 0.0206(3) Uani 1 1 d . . .
H114 H 0.1175 -0.1726 0.5866 0.025 Uiso 1 1 calc R . .
N1 N 0.91204(12) 0.09760(16) 0.2500 0.0255(4) Uani 1 2 d S . .
C36 C 0.76896(14) 0.00078(17) 0.2500 0.0212(4) Uani 1 2 d S . .
H36 H 0.8039 -0.0563 0.2500 0.025 Uiso 1 2 calc SR . .
C113 C 0.08637(10) -0.10007(11) 0.48544(9) 0.0214(3) Uani 1 1 d . . .
H113 H 0.0230 -0.1104 0.4878 0.026 Uiso 1 1 calc R . .
C31 C 0.81137(13) 0.09174(16) 0.2500 0.0197(4) Uani 1 2 d S . .
C123 C 0.25968(10) 0.33084(10) 0.41073(9) 0.0219(3) Uani 1 1 d . . .
H123 H 0.3006 0.3776 0.4300 0.026 Uiso 1 1 calc R . .
C33 C 0.66591(13) 0.17419(15) 0.2500 0.0178(4) Uani 1 2 d S . .
H33 H 0.6316 0.2317 0.2500 0.021 Uiso 1 2 calc SR . .
C115 C 0.23789(11) -0.12183(11) 0.54148(9) 0.0214(3) Uani 1 1 d . . .
H115 H 0.2761 -0.1468 0.5809 0.026 Uiso 1 1 calc R . .
C122 C 0.29230(9) 0.23864(10) 0.38874(8) 0.0176(3) Uani 1 1 d . . .
H122 H 0.3550 0.2248 0.3926 0.021 Uiso 1 1 calc R . .
C126 C 0.13758(10) 0.19026(11) 0.35332(9) 0.0212(3) Uani 1 1 d . . .
H126 H 0.0964 0.1437 0.3342 0.025 Uiso 1 1 calc R . .
C125 C 0.10554(10) 0.28303(11) 0.37429(10) 0.0257(3) Uani 1 1 d . . .
H125 H 0.0433 0.2981 0.3684 0.031 Uiso 1 1 calc R . .
H4 H 0.4244(18) 0.206(2) 0.2500 0.026(7) Uiso 1 2 d S . .

loop_
_atom_site_aniso_label
_atom_site_aniso_U_11
_atom_site_aniso_U_22
_atom_site_aniso_U_33
_atom_site_aniso_U_23
_atom_site_aniso_U_13
_atom_site_aniso_U_12
Co1 0.01077(10) 0.01315(10) 0.01063(10) -0.00007(6) -0.00054(5) 0.00059(6)
P1 0.01105(15) 0.01186(15) 0.01006(14) -0.00001(10) -0.00005(11) 0.00025(11)
C4 0.0139(7) 0.0144(8) 0.0126(8) 0.000 0.000 -0.0009(6)
C111 0.0163(6) 0.0132(5) 0.0116(5) -0.0006(4) 0.0012(4) -0.0009(4)
C34 0.0118(8) 0.0205(9) 0.0123(8) 0.000 0.000 -0.0001(7)
C3 0.0126(8) 0.0165(8) 0.0137(8) 0.000 0.000 -0.0016(6)
C5 0.0127(7) 0.0132(7) 0.0108(7) 0.000 0.000 0.0000(6)
O11 0.0336(6) 0.0274(5) 0.0220(5) -0.0051(4) -0.0110(5) 0.0013(5)
C12 0.0185(6) 0.0198(6) 0.0119(5) -0.0019(5) -0.0009(5) 0.0023(5)
C121 0.0165(6) 0.0129(5) 0.0119(5) -0.0006(4) 0.0010(4) 0.0019(4)
O12 0.0410(7) 0.0189(5) 0.0228(5) -0.0021(4) -0.0045(5) 0.0092(5)
C32 0.0158(8) 0.0251(10) 0.0192(9) 0.000 0.000 -0.0049(7)
O1 0.0170(8) 0.0516(12) 0.0491(12) 0.000 0.000 0.0086(7)
C11 0.0168(6) 0.0174(6) 0.0172(6) 0.0020(5) -0.0021(5) 0.0015(5)
C112 0.0162(6) 0.0244(6) 0.0174(6) 0.0020(5) -0.0002(5) -0.0031(5)
O2 0.0169(7) 0.0503(11) 0.0364(9) 0.000 0.000 -0.0104(7)
C124 0.0284(7) 0.0165(6) 0.0260(7) -0.0043(5) 0.0032(6) 0.0051(5)
C35 0.0157(8) 0.0206(9) 0.0237(10) 0.000 0.000 0.0013(7)
C116 0.0173(6) 0.0193(6) 0.0142(6) 0.0018(5) 0.0002(5) -0.0002(5)
C114 0.0294(7) 0.0183(6) 0.0142(6) 0.0007(5) 0.0041(5) -0.0071(5)
N1 0.0142(7) 0.0451(11) 0.0172(8) 0.000 0.000 0.0005(8)
C36 0.0155(9) 0.0268(10) 0.0212(9) 0.000 0.000 0.0045(8)
C113 0.0203(6) 0.0251(7) 0.0189(7) -0.0009(5) 0.0026(5) -0.0078(5)
C31 0.0124(8) 0.0336(11) 0.0130(8) 0.000 0.000 -0.0008(7)
C123 0.0260(7) 0.0151(6) 0.0247(7) -0.0035(5) 0.0007(6) -0.0020(5)
C33 0.0155(8) 0.0204(9) 0.0174(8) 0.000 0.000 -0.0004(7)
C115 0.0263(7) 0.0226(7) 0.0152(6) 0.0049(5) -0.0003(5) -0.0001(5)
C122 0.0188(6) 0.0156(6) 0.0184(6) -0.0010(5) -0.0003(5) -0.0005(5)
C126 0.0171(6) 0.0202(7) 0.0262(7) -0.0061(5) -0.0013(5) 0.0024(5)
C125 0.0197(6) 0.0230(7) 0.0345(8) -0.0067(6) -0.0003(6) 0.0073(5)

loop_
_atom_type_symbol
_atom_type_description
_atom_type_scat_dispersion_real
_atom_type_scat_dispersion_imag
_atom_type_scat_source
C C 0.0033 0.0016 'International Tables Vol C Tables 4.2.6.8 and 6.1.1.4'
H H 0.0000 0.0000 'International Tables Vol C Tables 4.2.6.8 and 6.1.1.4'
N N 0.0061 0.0033 'International Tables Vol C Tables 4.2.6.8 and 6.1.1.4'
O O 0.0106 0.0060 'International Tables Vol C Tables 4.2.6.8 and 6.1.1.4'
P P 0.1023 0.0942 'International Tables Vol C Tables 4.2.6.8 and 6.1.1.4'
Co Co 0.3494 0.9721 'International Tables Vol C Tables 4.2.6.8 and 6.1.1.4'

loop_
_geom_angle_atom_site_label_1
_geom_angle_atom_site_label_2
_geom_angle_atom_site_label_3
_geom_angle
_geom_angle_site_symmetry_1
_geom_angle_site_symmetry_3
_geom_angle_publ_flag
C11 Co1 C12 99.37(6) . . ?
C11 Co1 C3 99.65(6) . . ?
C12 Co1 C3 107.41(7) . . ?
C11 Co1 C4 101.36(6) . . ?
C12 Co1 C4 144.30(6) . . ?
C3 Co1 C4 40.48(7) . . ?
C11 Co1 P1 101.40(4) . . ?
C12 Co1 P1 106.37(5) . . ?
C3 Co1 P1 136.27(5) . . ?
C4 Co1 P1 97.62(5) . . ?
C11 Co1 Co1 148.41(4) . 6_556 ?
C12 Co1 Co1 99.74(4) . 6_556 ?
C3 Co1 Co1 50.45(3) . 6_556 ?
C4 Co1 Co1 50.49(3) . 6_556 ?
P1 Co1 Co1 97.038(10) . 6_556 ?
C121 P1 C111 102.21(6) . . ?
C121 P1 C5 104.79(7) . . ?
C111 P1 C5 102.55(6) . . ?
C121 P1 Co1 116.54(4) . . ?
C111 P1 Co1 118.02(4) . . ?
C5 P1 Co1 111.01(5) . . ?
C3 C4 Co1 69.69(9) . 6_556 ?
C3 C4 Co1 69.69(9) . . ?
Co1 C4 Co1 79.01(7) 6_556 . ?
C116 C111 C112 118.50(12) . . ?
C116 C111 P1 117.92(10) . . ?
C112 C111 P1 123.56(10) . . ?
C35 C34 C33 119.03(17) . . ?
C35 C34 C3 120.83(17) . . ?
C33 C34 C3 120.14(17) . . ?
C4 C3 C34 141.81(17) . . ?
C4 C3 Co1 69.83(9) . 6_556 ?
C34 C3 Co1 134.22(7) . 6_556 ?
C4 C3 Co1 69.83(9) . . ?
C34 C3 Co1 134.22(7) . . ?
Co1 C3 Co1 79.10(7) 6_556 . ?
P1 C5 P1 110.39(9) . 6_556 ?
O12 C12 Co1 176.63(13) . . ?
C126 C121 C122 118.64(12) . . ?
C126 C121 P1 121.80(10) . . ?
C122 C121 P1 119.49(10) . . ?
C33 C32 C31 118.47(18) . . ?
O11 C11 Co1 177.57(13) . . ?
C113 C112 C111 120.24(13) . . ?
C123 C124 C125 119.45(13) . . ?
C36 C35 C34 120.67(19) . . ?
C111 C116 C115 121.11(13) . . ?
C115 C114 C113 119.74(13) . . ?
O1 N1 O2 122.73(19) . . ?
O1 N1 C31 119.0(2) . . ?
O2 N1 C31 118.26(19) . . ?
C31 C36 C35 118.55(19) . . ?
C114 C113 C112 120.66(13) . . ?
C36 C31 C32 122.55(18) . . ?
C36 C31 N1 119.43(19) . . ?
C32 C31 N1 118.03(19) . . ?
C124 C123 C122 120.33(13) . . ?
C32 C33 C34 120.73(18) . . ?
C114 C115 C116 119.73(13) . . ?
C123 C122 C121 120.62(13) . . ?
C125 C126 C121 120.50(13) . . ?
C124 C125 C126 120.43(14) . . ?

loop_
_geom_bond_atom_site_label_1
_geom_bond_atom_site_label_2
_geom_bond_distance
_geom_bond_site_symmetry_2
_geom_bond_publ_flag
Co1 C11 1.7881(14) . ?
Co1 C12 1.8014(14) . ?
Co1 C3 1.9591(14) . ?
Co1 C4 1.9609(14) . ?
Co1 P1 2.2248(4) . ?
Co1 Co1 2.4950(4) 6_556 ?
P1 C121 1.8385(13) . ?
P1 C111 1.8453(13) . ?
P1 C5 1.8514(11) . ?
C4 C3 1.356(3) . ?
C4 Co1 1.9609(14) 6_556 ?
C111 C116 1.4013(18) . ?
C111 C112 1.4047(18) . ?
C34 C35 1.406(3) . ?
C34 C33 1.412(3) . ?
C34 C3 1.458(3) . ?
C3 Co1 1.9591(14) 6_556 ?
C5 P1 1.8514(11) 6_556 ?
O11 C11 1.1462(18) . ?
C12 O12 1.1473(18) . ?
C121 C126 1.4015(18) . ?
C121 C122 1.4026(18) . ?
C32 C33 1.387(3) . ?
C32 C31 1.394(3) . ?
O1 N1 1.235(3) . ?
C112 C113 1.399(2) . ?
O2 N1 1.237(3) . ?
C124 C123 1.392(2) . ?
C124 C125 1.394(2) . ?
C35 C36 1.392(3) . ?
C116 C115 1.4022(19) . ?
C114 C115 1.392(2) . ?
C114 C113 1.393(2) . ?
N1 C31 1.460(2) . ?
C36 C31 1.387(3) . ?
C123 C122 1.3966(19) . ?
C126 C125 1.396(2) . ?
